data_4305025
loop_
_publ_author_name
'Vadapalli Chandrasekhar'
'Balasubramanian Murugesa Pandian'
'Ramamoorthy Boomishankar'
'Alexander Steiner'
'Jagadese J. Vittal'
'Ahmad Houri'
'Rodolphe Cl\'erac'

_publ_contact_author_address
;Head, Department of Chemistry
Indian Institute of Technology Kanpur
Kanpur 208016
Uttarpradesh
India
;
_publ_contact_author_email vc@iitk.ac.in
_publ_contact_author_fax '+91-512-259 7436'
_publ_contact_author_name 'Prof. V. Chandrasekhar'
_publ_contact_author_phone '+91-512-259 7259'
_publ_section_title
;
 Trinuclear Heterobimetallic Ni2Ln complexes [L2Ni2Ln][ClO4] (Ln = La, Ce,
 Pr, Nd, Sm, Eu, Gd, Tb, Dy, Ho, and Er; LH3=
 (S)P[N(Me)N=CH-C6H3-2-OH-3-OMe]3): From Simple Paramagnetic Complexes
 to Single-Molecule Magnet Behavior
;
_journal_name_full 'Inorganic Chemistry'
_journal_page_first 4918
_journal_page_last 4929
_journal_paper_doi 10.1021/ic800199x
_journal_volume 47
_journal_year 2008
_chemical_formula_sum 'C58 H74 Cl7 Gd N12 Ni2 O20 P2 S2'
_chemical_formula_weight 1908.17
_chemical_name_systematic ?
_space_group_IT_number 5
_symmetry_cell_setting monoclinic
_symmetry_space_group_name_Hall 'C 2y'
_symmetry_space_group_name_H-M 'C 1 2 1'
_atom_sites_solution_hydrogens geom
_atom_sites_solution_primary direct
_atom_sites_solution_secondary difmap
_audit_creation_method SHELXL-97
_cell_angle_alpha 90.000(5)
_cell_angle_beta 120.900(5)
_cell_angle_gamma 90.000(5)
_cell_formula_units_Z 2
_cell_length_a 20.818(5)
_cell_length_b 11.710(5)
_cell_length_c 17.861(5)
_cell_measurement_reflns_used 5056
_cell_measurement_temperature 100(2)
_cell_measurement_theta_max 28.25
_cell_measurement_theta_min 2.66
_cell_volume 3736(2)
_computing_cell_refinement 'Bruker SMART'
_computing_data_collection 'Bruker SMART'
_computing_data_reduction 'Bruker SAINT'
_computing_molecular_graphics 'Bruker SHELXTL'
_computing_publication_material 'Bruker SHELXTL'
_computing_structure_refinement 'SHELXL-97 (Sheldrick, 1997)'
_computing_structure_solution 'SHELXS-97 (Sheldrick, 1990)'
_diffrn_ambient_temperature 100(2)
_diffrn_measured_fraction_theta_full 0.992
_diffrn_measured_fraction_theta_max 0.992
_diffrn_measurement_device_type 'CCD area detector'
_diffrn_measurement_method 'phi and omega scans'
_diffrn_radiation_monochromator graphite
_diffrn_radiation_source 'fine-focus sealed tube'
_diffrn_radiation_type MoK\a
_diffrn_radiation_wavelength 0.71069
_diffrn_reflns_av_R_equivalents 0.0226
_diffrn_reflns_av_sigmaI/netI 0.0395
_diffrn_reflns_limit_h_max 20
_diffrn_reflns_limit_h_min -24
_diffrn_reflns_limit_k_max 13
_diffrn_reflns_limit_k_min -12
_diffrn_reflns_limit_l_max 21
_diffrn_reflns_limit_l_min -11
_diffrn_reflns_number 9879
_diffrn_reflns_theta_full 25.02
_diffrn_reflns_theta_max 25.02
_diffrn_reflns_theta_min 4.08
_exptl_absorpt_coefficient_mu 1.802
_exptl_absorpt_correction_T_max 0.7614
_exptl_absorpt_correction_T_min 0.7145
_exptl_absorpt_correction_type empirical
_exptl_crystal_colour green
_exptl_crystal_density_diffrn 1.696
_exptl_crystal_density_method 'not measured'
_exptl_crystal_description block
_exptl_crystal_F_000 1934
_exptl_crystal_size_max 0.20
_exptl_crystal_size_mid 0.20
_exptl_crystal_size_min 0.16
_refine_diff_density_max 1.112
_refine_diff_density_min -0.634
_refine_diff_density_rms 0.092
_refine_ls_abs_structure_details 'Flack H D (1983), Acta Cryst. A39, 876-881'
_refine_ls_abs_structure_Flack 0.548(10)
_refine_ls_extinction_method none
_refine_ls_goodness_of_fit_ref 1.016
_refine_ls_hydrogen_treatment constr
_refine_ls_matrix_type full
_refine_ls_number_parameters 477
_refine_ls_number_reflns 6193
_refine_ls_number_restraints 7
_refine_ls_restrained_S_all 1.033
_refine_ls_R_factor_all 0.0377
_refine_ls_R_factor_gt 0.0361
_refine_ls_shift/su_max 0.001
_refine_ls_shift/su_mean 0.000
_refine_ls_structure_factor_coef Fsqd
_refine_ls_weighting_details 'calc w=1/[\s^2^(Fo^2^)+(0.0404P)^2^+17.4376P] where P=(Fo^2^+2Fc^2^)/3'
_refine_ls_weighting_scheme calc
_refine_ls_wR_factor_gt 0.0857
_refine_ls_wR_factor_ref 0.0867
_reflns_number_gt 5979
_reflns_number_total 6193
_reflns_threshold_expression >2sigma(I)
_cod_data_source_file ic800199x-file004_07.cif
_cod_data_source_block Ni2GD
_cod_depositor_comments
;
 Marking attached hydrogen atoms.

 Antanas Vaitkus,
 2017-01-03

The following automatic conversions were performed:
'_symmetry_cell_setting' value 'Monoclinic' changed to 'monoclinic'
according to '/home/saulius/struct/CIF-dictionaries/cif_core.dic'
dictionary named 'cif_core.dic' version 2.4.1 from
2010-06-29.

'_refine_ls_hydrogen_treatment' value 'CONSTR' changed to
'constr' according to '/home/saulius/struct/CIF-dictionaries/cif_core.dic'
dictionary named 'cif_core.dic' version 2.4.1 from 2010-06-29.

Automatic conversion script
Id: cif_fix_enum 1527 2010-12-29 10:47:43Z saulius 
;
_cod_database_code 4305025

loop_
_symmetry_equiv_pos_as_xyz
'x, y, z'
'-x, y, -z'
'x+1/2, y+1/2, z'
'-x+1/2, y+1/2, -z'

loop_
_atom_site_label
_atom_site_type_symbol
_atom_site_fract_x
_atom_site_fract_y
_atom_site_fract_z
_atom_site_U_iso_or_equiv
_atom_site_adp_type
_atom_site_occupancy
_atom_site_symmetry_multiplicity
_atom_site_calc_flag
_atom_site_refinement_flags
_atom_site_disorder_assembly
_atom_site_disorder_group
_atom_site_attached_hydrogens
Gd1 Gd 0.0000 0.356014(18) 0.5000 0.01425(9) Uani 1 2 d S . . 0
Ni1 Ni 0.10572(3) 0.35002(9) 0.71571(3) 0.01380(13) Uani 1 1 d . . . 0
P1 P 0.21051(7) 0.34276(15) 0.92855(8) 0.0168(3) Uani 1 1 d . . . 0
S1 S 0.27206(7) 0.33657(12) 1.05369(8) 0.0225(3) Uani 1 1 d . . . 0
N1 N 0.2290(3) 0.2376(4) 0.8798(3) 0.0173(11) Uani 1 1 d . . . 0
N2 N 0.2041(2) 0.2609(4) 0.7886(3) 0.0153(9) Uani 1 1 d . . . 0
N3 N 0.2201(3) 0.4636(4) 0.8859(3) 0.0179(11) Uani 1 1 d . . . 0
N4 N 0.1579(2) 0.4867(4) 0.7991(3) 0.0179(10) Uani 1 1 d . . . 0
N5 N 0.1195(2) 0.3336(3) 0.8929(2) 0.0161(10) Uani 1 1 d . . . 0
N6 N 0.0754(2) 0.2942(4) 0.8028(3) 0.0151(9) Uani 1 1 d . . . 0
O1 O 0.12998(16) 0.3507(4) 0.61707(18) 0.0157(6) Uani 1 1 d . . . 0
O2 O 0.12453(16) 0.3626(4) 0.46966(19) 0.0192(7) Uani 1 1 d . . . 0
O3 O 0.0292(2) 0.4639(3) 0.6293(3) 0.0140(9) Uani 1 1 d . . . 0
O4 O -0.0733(2) 0.5679(4) 0.4918(3) 0.0162(9) Uani 1 1 d . . . 0
O5 O 0.0232(2) 0.2434(3) 0.6252(3) 0.0159(9) Uani 1 1 d . . . 0
O6 O -0.0739(2) 0.1406(4) 0.4870(3) 0.0184(9) Uani 1 1 d . . . 0
O7 O -0.0225(5) 0.0483(6) 0.9271(4) 0.102(3) Uani 1 1 d . . . 0
O8 O 0.0596(3) 0.1870(7) 1.0119(5) 0.093(3) Uani 1 1 d . . . 0
Cl1 Cl 0.0000 0.1195(2) 1.0000 0.0391(6) Uani 1 2 d S . . 0
Cl2 Cl 0.83265(19) 0.2249(2) 0.76158(19) 0.0869(10) Uani 1 1 d . . . 0
Cl3 Cl 0.72095(10) 0.38274(16) 0.74478(10) 0.0455(5) Uani 1 1 d . . . 0
Cl4 Cl 0.87547(13) 0.4520(2) 0.8381(2) 0.0826(9) Uani 1 1 d . . . 0
C1 C 0.2237(3) 0.1181(5) 0.8984(4) 0.0236(12) Uani 1 1 d . . . 0
H1A H 0.1727 0.0906 0.8591 0.035 Uiso 1 1 calc R . . 0
H1B H 0.2361 0.1104 0.9590 0.035 Uiso 1 1 calc R . . 0
H1C H 0.2590 0.0729 0.8896 0.035 Uiso 1 1 calc R . . 0
C2 C 0.2550(3) 0.2397(5) 0.7712(4) 0.0198(11) Uani 1 1 d . . . 0
H2 H 0.3010 0.2104 0.8174 0.024 Uiso 1 1 calc R . . 0
C3 C 0.2496(3) 0.2558(5) 0.6879(3) 0.0192(11) Uani 1 1 d . . . 0
C4 C 0.1879(3) 0.3096(5) 0.6159(3) 0.0169(11) Uani 1 1 d . . . 0
C5 C 0.1895(3) 0.3153(4) 0.5371(3) 0.0174(11) Uani 1 1 d . . . 0
C6 C 0.2464(3) 0.2730(5) 0.5300(3) 0.0207(12) Uani 1 1 d . . . 0
H6 H 0.2448 0.2777 0.4760 0.025 Uiso 1 1 calc R . . 0
C7 C 0.3079(3) 0.2219(5) 0.6024(4) 0.0280(13) Uani 1 1 d . . . 0
H7 H 0.3488 0.1938 0.5982 0.034 Uiso 1 1 calc R . . 0
C8 C 0.3084(3) 0.2129(5) 0.6789(4) 0.0225(12) Uani 1 1 d . . . 0
H8 H 0.3496 0.1767 0.7274 0.027 Uiso 1 1 calc R . . 0
C9 C 0.1254(3) 0.3918(5) 0.3922(3) 0.0213(13) Uani 1 1 d . . . 0
H9A H 0.1636 0.4502 0.4061 0.032 Uiso 1 1 calc R . . 0
H9B H 0.0762 0.4216 0.3481 0.032 Uiso 1 1 calc R . . 0
H9C H 0.1369 0.3237 0.3694 0.032 Uiso 1 1 calc R . . 0
C10 C 0.2924(3) 0.5009(5) 0.9001(4) 0.0275(13) Uani 1 1 d . . . 0
H10A H 0.2991 0.4715 0.8533 0.041 Uiso 1 1 calc R . . 0
H10B H 0.3325 0.4718 0.9564 0.041 Uiso 1 1 calc R . . 0
H10C H 0.2942 0.5846 0.9004 0.041 Uiso 1 1 calc R . . 0
C11 C 0.1326(3) 0.5890(5) 0.7910(3) 0.0175(11) Uani 1 1 d . . . 0
H11 H 0.1573 0.6366 0.8411 0.021 Uiso 1 1 calc R . . 0
C12 C 0.0711(3) 0.6387(5) 0.7140(3) 0.0178(11) Uani 1 1 d . . . 0
C13 C 0.0240(3) 0.5754(5) 0.6371(3) 0.0149(10) Uani 1 1 d . . . 0
C14 C -0.0315(3) 0.6364(5) 0.5648(3) 0.0148(10) Uani 1 1 d . . . 0
C15 C -0.0408(3) 0.7522(5) 0.5665(3) 0.0173(11) Uani 1 1 d . . . 0
H15 H -0.0780 0.7909 0.5159 0.021 Uiso 1 1 calc R . . 0
C16 C 0.0053(3) 0.8133(5) 0.6439(3) 0.0220(12) Uani 1 1 d . . . 0
H16 H -0.0009 0.8933 0.6463 0.026 Uiso 1 1 calc R . . 0
C17 C 0.0592(3) 0.7560(5) 0.7159(4) 0.0219(12) Uani 1 1 d . . . 0
H17 H 0.0893 0.7971 0.7685 0.026 Uiso 1 1 calc R . . 0
C18 C -0.1420(3) 0.6141(5) 0.4224(3) 0.0198(12) Uani 1 1 d . . . 0
H18A H -0.1750 0.6335 0.4446 0.030 Uiso 1 1 calc R . . 0
H18B H -0.1666 0.5574 0.3757 0.030 Uiso 1 1 calc R . . 0
H18C H -0.1315 0.6830 0.3994 0.030 Uiso 1 1 calc R . . 0
C19 C 0.0805(3) 0.4163(6) 0.9169(4) 0.0257(13) Uani 1 1 d . . . 0
H19A H 0.0601 0.4777 0.8735 0.038 Uiso 1 1 calc R . . 0
H19B H 0.1157 0.4486 0.9744 0.038 Uiso 1 1 calc R . . 0
H19C H 0.0395 0.3782 0.9190 0.038 Uiso 1 1 calc R . . 0
C20 C 0.0330(3) 0.2098(5) 0.7957(3) 0.0171(11) Uani 1 1 d . . . 0
H20 H 0.0346 0.1848 0.8471 0.020 Uiso 1 1 calc R . . 0
C21 C -0.0168(3) 0.1500(4) 0.7153(3) 0.0175(11) Uani 1 1 d . . . 0
C22 C -0.0205(3) 0.1709(5) 0.6354(3) 0.0165(11) Uani 1 1 d . . . 0
C23 C -0.0754(3) 0.1114(4) 0.5613(3) 0.0161(11) Uani 1 1 d . . . 0
C24 C -0.1242(3) 0.0364(5) 0.5648(3) 0.0184(11) Uani 1 1 d . . . 0
H24 H -0.1612 -0.0009 0.5133 0.022 Uiso 1 1 calc R . . 0
C25 C -0.1190(3) 0.0150(5) 0.6452(4) 0.0208(12) Uani 1 1 d . . . 0
H25 H -0.1525 -0.0371 0.6485 0.025 Uiso 1 1 calc R . . 0
C26 C -0.0657(3) 0.0693(5) 0.7185(3) 0.0190(11) Uani 1 1 d . . . 0
H26 H -0.0613 0.0524 0.7729 0.023 Uiso 1 1 calc R . . 0
C27 C -0.1118(3) 0.0628(5) 0.4148(3) 0.0219(12) Uani 1 1 d . . . 0
H27A H -0.0914 -0.0143 0.4337 0.033 Uiso 1 1 calc R . . 0
H27B H -0.1045 0.0871 0.3673 0.033 Uiso 1 1 calc R . . 0
H27C H -0.1654 0.0624 0.3944 0.033 Uiso 1 1 calc R . . 0
C28 C 0.8138(4) 0.3350(6) 0.8121(4) 0.0403(19) Uani 1 1 d . . . 0
H28 H 0.8192 0.3051 0.8676 0.048 Uiso 1 1 calc R . . 0
C29 C 0.4430(4) 0.1533(7) 0.9679(6) 0.062(3) Uani 1 1 d . . . 3
O9 O 0.4230(3) 0.2558(6) 0.9898(5) 0.082(2) Uani 1 1 d . . . 1
O10 O 0.5258(5) 0.2850(8) 0.1355(5) 0.116(3) Uani 1 1 d U . . 2

loop_
_atom_site_aniso_label
_atom_site_aniso_U_11
_atom_site_aniso_U_22
_atom_site_aniso_U_33
_atom_site_aniso_U_23
_atom_site_aniso_U_13
_atom_site_aniso_U_12
Gd1 0.01701(16) 0.01528(18) 0.00915(15) 0.000 0.00577(12) 0.000
Ni1 0.0162(3) 0.0134(3) 0.0101(3) -0.0001(3) 0.0056(2) 0.0005(3)
P1 0.0206(6) 0.0157(8) 0.0105(5) 0.0005(6) 0.0054(5) 0.0013(6)
S1 0.0285(6) 0.0201(9) 0.0102(5) 0.0007(5) 0.0037(5) 0.0032(6)
N1 0.019(3) 0.015(3) 0.016(3) 0.000(2) 0.008(2) 0.004(2)
N2 0.021(2) 0.014(2) 0.009(2) 0.0004(17) 0.0058(18) -0.0007(18)
N3 0.019(3) 0.017(3) 0.008(2) -0.0028(19) 0.001(2) -0.001(2)
N4 0.020(2) 0.018(2) 0.011(2) 0.0012(18) 0.0056(19) 0.0001(18)
N5 0.020(2) 0.015(3) 0.0110(19) -0.0034(17) 0.0059(16) 0.0013(17)
N6 0.017(2) 0.018(2) 0.007(2) -0.0012(17) 0.0045(17) 0.0014(18)
O1 0.0185(15) 0.0147(17) 0.0148(14) -0.002(2) 0.0093(12) -0.001(2)
O2 0.0178(15) 0.0253(19) 0.0160(15) -0.002(2) 0.0097(13) 0.001(2)
O3 0.0126(19) 0.017(2) 0.009(2) 0.0008(17) 0.0035(17) 0.0029(17)
O4 0.019(2) 0.017(2) 0.013(2) -0.0001(17) 0.0088(19) 0.0026(18)
O5 0.020(2) 0.013(2) 0.015(2) -0.0013(17) 0.0096(18) -0.0013(17)
O6 0.021(2) 0.016(2) 0.013(2) -0.0010(17) 0.0049(19) -0.0014(17)
O7 0.194(9) 0.084(5) 0.042(4) 0.014(3) 0.070(5) 0.061(6)
O8 0.053(4) 0.104(6) 0.131(6) 0.058(5) 0.054(4) 0.008(4)
Cl1 0.0500(14) 0.0501(15) 0.0288(11) 0.000 0.0286(11) 0.000
Cl2 0.153(3) 0.0629(15) 0.111(2) 0.0493(14) 0.115(2) 0.0674(17)
Cl3 0.0479(9) 0.0588(15) 0.0258(7) 0.0068(7) 0.0161(7) 0.0227(8)
Cl4 0.0540(13) 0.0717(16) 0.133(2) 0.0441(16) 0.0558(15) 0.0083(11)
C1 0.032(3) 0.022(3) 0.017(3) 0.002(2) 0.013(3) 0.005(2)
C2 0.018(3) 0.016(3) 0.021(3) 0.004(2) 0.007(2) 0.002(2)
C3 0.016(3) 0.019(3) 0.020(3) 0.002(2) 0.007(2) 0.003(2)
C4 0.017(3) 0.017(3) 0.019(3) -0.002(2) 0.011(2) -0.004(2)
C5 0.017(3) 0.017(3) 0.020(3) -0.003(2) 0.011(2) -0.0055(19)
C6 0.023(3) 0.022(3) 0.019(3) 0.001(2) 0.012(2) -0.002(2)
C7 0.027(3) 0.031(3) 0.038(4) 0.009(3) 0.025(3) 0.008(3)
C8 0.019(3) 0.026(3) 0.023(3) 0.005(2) 0.012(2) 0.007(2)
C9 0.018(3) 0.031(4) 0.019(3) 0.005(2) 0.013(2) 0.000(2)
C10 0.026(3) 0.027(3) 0.021(3) 0.004(2) 0.006(2) -0.004(2)
C11 0.020(3) 0.017(3) 0.014(3) -0.005(2) 0.007(2) -0.001(2)
C12 0.019(3) 0.022(3) 0.013(3) 0.001(2) 0.008(2) 0.004(2)
C13 0.010(2) 0.021(3) 0.015(3) 0.005(2) 0.007(2) 0.003(2)
C14 0.021(3) 0.016(3) 0.015(3) -0.005(2) 0.014(2) -0.004(2)
C15 0.017(3) 0.018(3) 0.015(3) 0.006(2) 0.007(2) 0.005(2)
C16 0.021(3) 0.020(3) 0.023(3) -0.002(2) 0.010(2) 0.005(2)
C17 0.024(3) 0.022(3) 0.018(3) -0.002(2) 0.010(2) 0.004(2)
C18 0.015(3) 0.028(3) 0.010(3) -0.001(2) 0.002(2) 0.006(2)
C19 0.030(3) 0.035(3) 0.013(3) -0.008(2) 0.011(2) 0.001(3)
C20 0.020(3) 0.024(3) 0.010(2) 0.005(2) 0.010(2) 0.007(2)
C21 0.027(3) 0.010(3) 0.022(3) 0.004(2) 0.017(2) 0.004(2)
C22 0.018(3) 0.015(3) 0.018(3) -0.001(2) 0.010(2) 0.001(2)
C23 0.020(3) 0.015(3) 0.012(2) 0.002(2) 0.007(2) 0.005(2)
C24 0.023(3) 0.015(3) 0.019(3) -0.002(2) 0.013(2) 0.003(2)
C25 0.023(3) 0.012(3) 0.030(3) -0.004(2) 0.015(2) -0.004(2)
C26 0.027(3) 0.015(3) 0.018(3) 0.001(2) 0.014(2) 0.004(2)
C27 0.029(3) 0.018(3) 0.016(3) -0.004(2) 0.009(2) -0.005(2)
C28 0.039(3) 0.047(5) 0.048(4) 0.025(3) 0.031(3) 0.020(3)
C29 0.023(3) 0.050(5) 0.062(5) 0.026(4) -0.017(4) -0.021(3)
O9 0.029(3) 0.081(5) 0.097(5) -0.011(4) 0.004(3) -0.003(3)
O10 0.129(5) 0.102(4) 0.086(4) 0.030(3) 0.033(3) 0.049(4)

loop_
_atom_type_symbol
_atom_type_description
_atom_type_scat_dispersion_real
_atom_type_scat_dispersion_imag
_atom_type_scat_source
C C 0.0033 0.0016 'International Tables Vol C Tables 4.2.6.8 and 6.1.1.4'
H H 0.0000 0.0000 'International Tables Vol C Tables 4.2.6.8 and 6.1.1.4'
N N 0.0061 0.0033 'International Tables Vol C Tables 4.2.6.8 and 6.1.1.4'
O O 0.0106 0.0060 'International Tables Vol C Tables 4.2.6.8 and 6.1.1.4'
P P 0.1023 0.0942 'International Tables Vol C Tables 4.2.6.8 and 6.1.1.4'
Cl Cl 0.1484 0.1585 'International Tables Vol C Tables 4.2.6.8 and 6.1.1.4'
Ni Ni 0.3393 1.1124 'International Tables Vol C Tables 4.2.6.8 and 6.1.1.4'
Gd Gd -0.1653 3.9035 'International Tables Vol C Tables 4.2.6.8 and 6.1.1.4'
S S 0.1246 0.1234 'International Tables Vol C Tables 4.2.6.8 and 6.1.1.4'

loop_
_geom_angle_atom_site_label_1
_geom_angle_atom_site_label_2
_geom_angle_atom_site_label_3
_geom_angle
_geom_angle_site_symmetry_1
_geom_angle_site_symmetry_3
_geom_angle_publ_flag
O3 Gd1 O3 117.07(19) . 2_556 ?
O3 Gd1 O5 177.13(17) . 2_556 ?
O3 Gd1 O5 64.51(10) 2_556 2_556 ?
O3 Gd1 O5 64.51(10) . . ?
O3 Gd1 O5 177.13(16) 2_556 . ?
O5 Gd1 O5 114.03(19) 2_556 . ?
O3 Gd1 O1 117.27(13) . 2_556 ?
O3 Gd1 O1 64.44(13) 2_556 2_556 ?
O5 Gd1 O1 65.49(13) 2_556 2_556 ?
O5 Gd1 O1 112.77(13) . 2_556 ?
O3 Gd1 O1 64.44(13) . . ?
O3 Gd1 O1 117.27(13) 2_556 . ?
O5 Gd1 O1 112.77(13) 2_556 . ?
O5 Gd1 O1 65.49(13) . . ?
O1 Gd1 O1 177.1(2) 2_556 . ?
O3 Gd1 O4 68.54(13) . 2_556 ?
O3 Gd1 O4 57.67(12) 2_556 2_556 ?
O5 Gd1 O4 111.45(13) 2_556 2_556 ?
O5 Gd1 O4 124.99(13) . 2_556 ?
O1 Gd1 O4 113.17(14) 2_556 2_556 ?
O1 Gd1 O4 69.55(14) . 2_556 ?
O3 Gd1 O4 57.67(12) . . ?
O3 Gd1 O4 68.54(13) 2_556 . ?
O5 Gd1 O4 124.99(12) 2_556 . ?
O5 Gd1 O4 111.45(13) . . ?
O1 Gd1 O4 69.55(14) 2_556 . ?
O1 Gd1 O4 113.17(14) . . ?
O4 Gd1 O4 60.78(17) 2_556 . ?
O3 Gd1 O6 113.17(13) . . ?
O3 Gd1 O6 120.96(12) 2_556 . ?
O5 Gd1 O6 66.83(13) 2_556 . ?
O5 Gd1 O6 56.40(13) . . ?
O1 Gd1 O6 66.30(14) 2_556 . ?
O1 Gd1 O6 110.95(14) . . ?
O4 Gd1 O6 178.28(14) 2_556 . ?
O4 Gd1 O6 120.05(9) . . ?
O3 Gd1 O6 120.96(12) . 2_556 ?
O3 Gd1 O6 113.17(13) 2_556 2_556 ?
O5 Gd1 O6 56.40(13) 2_556 2_556 ?
O5 Gd1 O6 66.83(13) . 2_556 ?
O1 Gd1 O6 110.95(14) 2_556 2_556 ?
O1 Gd1 O6 66.30(14) . 2_556 ?
O4 Gd1 O6 120.05(9) 2_556 2_556 ?
O4 Gd1 O6 178.28(14) . 2_556 ?
O6 Gd1 O6 59.17(17) . 2_556 ?
O3 Gd1 O2 67.64(12) . 2_556 ?
O3 Gd1 O2 110.66(12) 2_556 2_556 ?
O5 Gd1 O2 114.36(13) 2_556 2_556 ?
O5 Gd1 O2 67.44(13) . 2_556 ?
O1 Gd1 O2 56.98(9) 2_556 2_556 ?
O1 Gd1 O2 123.11(9) . 2_556 ?
O4 Gd1 O2 117.87(14) 2_556 2_556 ?
O4 Gd1 O2 59.13(13) . 2_556 ?
O6 Gd1 O2 63.36(13) . 2_556 ?
O6 Gd1 O2 119.63(14) 2_556 2_556 ?
O3 Gd1 O2 110.66(12) . . ?
O3 Gd1 O2 67.64(12) 2_556 . ?
O5 Gd1 O2 67.44(13) 2_556 . ?
O5 Gd1 O2 114.36(13) . . ?
O1 Gd1 O2 123.11(9) 2_556 . ?
O1 Gd1 O2 56.98(9) . . ?
O4 Gd1 O2 59.13(13) 2_556 . ?
O4 Gd1 O2 117.87(14) . . ?
O6 Gd1 O2 119.63(14) . . ?
O6 Gd1 O2 63.36(13) 2_556 . ?
O2 Gd1 O2 177.0(2) 2_556 . ?
O3 Ni1 N2 160.92(17) . . ?
O3 Ni1 N6 110.76(17) . . ?
N2 Ni1 N6 87.30(17) . . ?
O3 Ni1 O5 77.94(12) . . ?
N2 Ni1 O5 110.25(17) . . ?
N6 Ni1 O5 86.84(17) . . ?
O3 Ni1 O1 77.92(16) . . ?
N2 Ni1 O1 86.67(16) . . ?
N6 Ni1 O1 161.35(19) . . ?
O5 Ni1 O1 78.74(16) . . ?
O3 Ni1 N4 87.48(17) . . ?
N2 Ni1 N4 87.31(17) . . ?
N6 Ni1 N4 87.29(17) . . ?
O5 Ni1 N4 161.18(17) . . ?
O1 Ni1 N4 110.02(18) . . ?
O3 Ni1 Gd1 46.64(11) . . ?
N2 Ni1 Gd1 126.65(12) . . ?
N6 Ni1 Gd1 127.28(12) . . ?
O5 Ni1 Gd1 46.73(12) . . ?
O1 Ni1 Gd1 46.85(8) . . ?
N4 Ni1 Gd1 127.52(13) . . ?
N1 P1 N5 106.0(2) . . ?
N1 P1 N3 105.9(2) . . ?
N5 P1 N3 105.1(2) . . ?
N1 P1 S1 112.7(2) . . ?
N5 P1 S1 112.96(16) . . ?
N3 P1 S1 113.47(19) . . ?
C1 N1 N2 114.2(4) . . ?
C1 N1 P1 121.8(4) . . ?
N2 N1 P1 113.7(4) . . ?
C2 N2 N1 111.9(4) . . ?
C2 N2 Ni1 128.8(4) . . ?
N1 N2 Ni1 118.0(3) . . ?
N4 N3 C10 114.0(5) . . ?
N4 N3 P1 113.4(4) . . ?
C10 N3 P1 122.0(4) . . ?
C11 N4 N3 112.5(4) . . ?
C11 N4 Ni1 127.3(4) . . ?
N3 N4 Ni1 118.4(3) . . ?
N6 N5 C19 113.8(4) . . ?
N6 N5 P1 113.0(3) . . ?
C19 N5 P1 122.6(4) . . ?
C20 N6 N5 111.3(4) . . ?
C20 N6 Ni1 128.9(3) . . ?
N5 N6 Ni1 118.0(3) . . ?
C4 O1 Ni1 130.0(3) . . ?
C4 O1 Gd1 128.7(3) . . ?
Ni1 O1 Gd1 94.71(11) . . ?
C5 O2 C9 116.4(4) . . ?
C5 O2 Gd1 113.2(3) . . ?
C9 O2 Gd1 129.8(3) . . ?
C13 O3 Ni1 129.7(3) . . ?
C13 O3 Gd1 128.4(3) . . ?
Ni1 O3 Gd1 95.52(16) . . ?
C14 O4 C18 117.3(4) . . ?
C14 O4 Gd1 112.9(3) . . ?
C18 O4 Gd1 129.6(3) . . ?
C22 O5 Ni1 129.4(4) . . ?
C22 O5 Gd1 130.6(3) . . ?
Ni1 O5 Gd1 94.87(16) . . ?
C23 O6 C27 115.4(4) . . ?
C23 O6 Gd1 114.2(3) . . ?
C27 O6 Gd1 130.4(3) . . ?
O8 Cl1 O8 110.8(7) . 2_557 ?
O8 Cl1 O7 110.3(4) . 2_557 ?
O8 Cl1 O7 109.0(5) 2_557 2_557 ?
O8 Cl1 O7 109.0(5) . . ?
O8 Cl1 O7 110.3(4) 2_557 . ?
O7 Cl1 O7 107.3(6) 2_557 . ?
N1 C1 H1A 109.5 . . ?
N1 C1 H1B 109.5 . . ?
H1A C1 H1B 109.5 . . ?
N1 C1 H1C 109.5 . . ?
H1A C1 H1C 109.5 . . ?
H1B C1 H1C 109.5 . . ?
N2 C2 C3 126.3(5) . . ?
N2 C2 H2 116.9 . . ?
C3 C2 H2 116.9 . . ?
C8 C3 C4 119.4(5) . . ?
C8 C3 C2 117.3(5) . . ?
C4 C3 C2 123.2(5) . . ?
O1 C4 C3 124.2(5) . . ?
O1 C4 C5 119.1(5) . . ?
C3 C4 C5 116.6(5) . . ?
C6 C5 O2 125.3(5) . . ?
C6 C5 C4 122.8(5) . . ?
O2 C5 C4 111.8(4) . . ?
C5 C6 C7 120.1(5) . . ?
C5 C6 H6 120.0 . . ?
C7 C6 H6 120.0 . . ?
C8 C7 C6 119.2(5) . . ?
C8 C7 H7 120.4 . . ?
C6 C7 H7 120.4 . . ?
C7 C8 C3 121.8(5) . . ?
C7 C8 H8 119.1 . . ?
C3 C8 H8 119.1 . . ?
O2 C9 H9A 109.5 . . ?
O2 C9 H9B 109.5 . . ?
H9A C9 H9B 109.5 . . ?
O2 C9 H9C 109.5 . . ?
H9A C9 H9C 109.5 . . ?
H9B C9 H9C 109.5 . . ?
N3 C10 H10A 109.5 . . ?
N3 C10 H10B 109.5 . . ?
H10A C10 H10B 109.5 . . ?
N3 C10 H10C 109.5 . . ?
H10A C10 H10C 109.5 . . ?
H10B C10 H10C 109.5 . . ?
N4 C11 C12 126.6(5) . . ?
N4 C11 H11 116.7 . . ?
C12 C11 H11 116.7 . . ?
C17 C12 C13 119.6(5) . . ?
C17 C12 C11 117.2(5) . . ?
C13 C12 C11 123.2(5) . . ?
O3 C13 C14 118.5(5) . . ?
O3 C13 C12 124.3(5) . . ?
C14 C13 C12 117.2(5) . . ?
C15 C14 O4 124.3(5) . . ?
C15 C14 C13 122.6(5) . . ?
O4 C14 C13 113.0(5) . . ?
C14 C15 C16 119.4(5) . . ?
C14 C15 H15 120.3 . . ?
C16 C15 H15 120.3 . . ?
C17 C16 C15 119.3(5) . . ?
C17 C16 H16 120.3 . . ?
C15 C16 H16 120.3 . . ?
C16 C17 C12 121.8(5) . . ?
C16 C17 H17 119.1 . . ?
C12 C17 H17 119.1 . . ?
O4 C18 H18A 109.5 . . ?
O4 C18 H18B 109.5 . . ?
H18A C18 H18B 109.5 . . ?
O4 C18 H18C 109.5 . . ?
H18A C18 H18C 109.5 . . ?
H18B C18 H18C 109.5 . . ?
N5 C19 H19A 109.5 . . ?
N5 C19 H19B 109.5 . . ?
H19A C19 H19B 109.5 . . ?
N5 C19 H19C 109.5 . . ?
H19A C19 H19C 109.5 . . ?
H19B C19 H19C 109.5 . . ?
N6 C20 C21 125.2(5) . . ?
N6 C20 H20 117.4 . . ?
C21 C20 H20 117.4 . . ?
C22 C21 C26 119.4(5) . . ?
C22 C21 C20 123.9(5) . . ?
C26 C21 C20 116.7(5) . . ?
O5 C22 C23 118.1(5) . . ?
O5 C22 C21 124.5(5) . . ?
C23 C22 C21 117.5(5) . . ?
C24 C23 O6 125.8(5) . . ?
C24 C23 C22 122.5(5) . . ?
O6 C23 C22 111.7(5) . . ?
C23 C24 C25 119.4(5) . . ?
C23 C24 H24 120.3 . . ?
C25 C24 H24 120.3 . . ?
C26 C25 C24 119.7(5) . . ?
C26 C25 H25 120.2 . . ?
C24 C25 H25 120.2 . . ?
C25 C26 C21 121.5(5) . . ?
C25 C26 H26 119.2 . . ?
C21 C26 H26 119.2 . . ?
O6 C27 H27A 109.5 . . ?
O6 C27 H27B 109.5 . . ?
H27A C27 H27B 109.5 . . ?
O6 C27 H27C 109.5 . . ?
H27A C27 H27C 109.5 . . ?
H27B C27 H27C 109.5 . . ?
Cl2 C28 Cl3 110.1(4) . . ?
Cl2 C28 Cl4 112.6(4) . . ?
Cl3 C28 Cl4 109.1(4) . . ?
Cl2 C28 H28 108.3 . . ?
Cl3 C28 H28 108.3 . . ?
Cl4 C28 H28 108.3 . . ?
O9 C29 C29 105.8(4) . 2_657 ?

loop_
_geom_bond_atom_site_label_1
_geom_bond_atom_site_label_2
_geom_bond_distance
_geom_bond_site_symmetry_2
_geom_bond_publ_flag
Gd1 O3 2.421(4) . ?
Gd1 O3 2.421(4) 2_556 ?
Gd1 O5 2.422(4) 2_556 ?
Gd1 O5 2.422(4) . ?
Gd1 O1 2.426(3) 2_556 ?
Gd1 O1 2.426(3) . ?
Gd1 O4 2.877(4) 2_556 ?
Gd1 O4 2.877(4) . ?
Gd1 O6 2.901(4) . ?
Gd1 O6 2.901(4) 2_556 ?
Gd1 O2 2.909(3) 2_556 ?
Gd1 O2 2.909(3) . ?
Ni1 O3 2.043(4) . ?
Ni1 N2 2.059(4) . ?
Ni1 N6 2.063(4) . ?
Ni1 O5 2.066(4) . ?
Ni1 O1 2.067(3) . ?
Ni1 N4 2.073(5) . ?
P1 N1 1.664(5) . ?
P1 N5 1.664(4) . ?
P1 N3 1.667(6) . ?
P1 S1 1.9238(18) . ?
N1 C1 1.455(8) . ?
N1 N2 1.458(6) . ?
N2 C2 1.273(7) . ?
N3 N4 1.447(6) . ?
N3 C10 1.458(8) . ?
N4 C11 1.286(7) . ?
N5 N6 1.459(5) . ?
N5 C19 1.463(7) . ?
N6 C20 1.287(7) . ?
O1 C4 1.309(6) . ?
O2 C5 1.383(6) . ?
O2 C9 1.435(6) . ?
O3 C13 1.323(7) . ?
O4 C14 1.391(7) . ?
O4 C18 1.434(6) . ?
O5 C22 1.324(7) . ?
O6 C23 1.387(7) . ?
O6 C27 1.438(7) . ?
O7 Cl1 1.408(7) . ?
O8 Cl1 1.392(6) . ?
Cl1 O8 1.392(6) 2_557 ?
Cl1 O7 1.408(7) 2_557 ?
Cl2 C28 1.731(7) . ?
Cl3 C28 1.763(6) . ?
Cl4 C28 1.769(8) . ?
C1 H1A 0.9800 . ?
C1 H1B 0.9800 . ?
C1 H1C 0.9800 . ?
C2 C3 1.445(8) . ?
C2 H2 0.9500 . ?
C3 C8 1.406(8) . ?
C3 C4 1.416(7) . ?
C4 C5 1.426(7) . ?
C5 C6 1.349(8) . ?
C6 C7 1.403(8) . ?
C6 H6 0.9500 . ?
C7 C8 1.366(8) . ?
C7 H7 0.9500 . ?
C8 H8 0.9500 . ?
C9 H9A 0.9800 . ?
C9 H9B 0.9800 . ?
C9 H9C 0.9800 . ?
C10 H10A 0.9800 . ?
C10 H10B 0.9800 . ?
C10 H10C 0.9800 . ?
C11 C12 1.436(7) . ?
C11 H11 0.9500 . ?
C12 C17 1.399(8) . ?
C12 C13 1.419(8) . ?
C13 C14 1.408(7) . ?
C14 C15 1.373(8) . ?
C15 C16 1.407(8) . ?
C15 H15 0.9500 . ?
C16 C17 1.371(8) . ?
C16 H16 0.9500 . ?
C17 H17 0.9500 . ?
C18 H18A 0.9800 . ?
C18 H18B 0.9800 . ?
C18 H18C 0.9800 . ?
C19 H19A 0.9800 . ?
C19 H19B 0.9800 . ?
C19 H19C 0.9800 . ?
C20 C21 1.448(8) . ?
C20 H20 0.9500 . ?
C21 C22 1.411(7) . ?
C21 C26 1.411(8) . ?
C22 C23 1.411(7) . ?
C23 C24 1.368(8) . ?
C24 C25 1.407(8) . ?
C24 H24 0.9500 . ?
C25 C26 1.363(8) . ?
C25 H25 0.9500 . ?
C26 H26 0.9500 . ?
C27 H27A 0.9800 . ?
C27 H27B 0.9800 . ?
C27 H27C 0.9800 . ?
C28 H28 1.0000 . ?
C29 O9 1.390(12) . ?
C29 C29 2.039(14) 2_657 ?
